data_7205895
loop_
_publ_author_name
'New, Siu Yee'
'Wu, Xuan'
'Bai, Shi-Qiang'
'Koh, Lip Lin'
'Hor, T. S. Andy'
'Xue, Feng'

_publ_section_title
;
 Lipid-bilayer-mimicking solid-state structures of Cu(ii) and Ni(ii)
 with l-tryptophan and l-tyrosine Schiff base derivatives
;
_journal_issue 12
_journal_name_full CrystEngComm
_journal_page_first 4228
_journal_paper_doi 10.1039/c0ce00986e
_journal_volume 13
_journal_year 2011
_chemical_formula_sum 'C23 H26 N2 Ni O7'
_chemical_formula_weight 501.17
_chemical_name_systematic
;
?
;
_space_group_IT_number 4
_symmetry_cell_setting monoclinic
_symmetry_space_group_name_Hall 'P 2yb'
_symmetry_space_group_name_H-M 'P 1 21 1'
_atom_sites_solution_hydrogens geom
_atom_sites_solution_primary direct
_atom_sites_solution_secondary difmap
_audit_creation_method SHELXL-97
_cell_angle_alpha 90.00
_cell_angle_beta 96.734(4)
_cell_angle_gamma 90.00
_cell_formula_units_Z 2
_cell_length_a 7.0688(11)
_cell_length_b 7.4648(12)
_cell_length_c 21.049(4)
_cell_measurement_reflns_used 2504
_cell_measurement_temperature 223(2)
_cell_measurement_theta_max 27.11
_cell_measurement_theta_min 2.90
_cell_volume 1103.0(3)
_computing_cell_refinement 'Bruker SMART'
_computing_data_collection 'Bruker SMART'
_computing_data_reduction 'Bruker SAINT'
_computing_molecular_graphics 'Bruker SHELXTL'
_computing_publication_material 'Bruker SHELXTL'
_computing_structure_refinement 'SHELXL-97 (Sheldrick, 1997)'
_computing_structure_solution 'SHELXS-97 (Sheldrick, 1990)'
_diffrn_ambient_temperature 223(2)
_diffrn_measured_fraction_theta_full 0.994
_diffrn_measured_fraction_theta_max 0.994
_diffrn_measurement_device_type 'CCD area detector'
_diffrn_measurement_method 'phi and omega scans'
_diffrn_radiation_monochromator graphite
_diffrn_radiation_source 'fine-focus sealed tube'
_diffrn_radiation_type MoK\a
_diffrn_radiation_wavelength 0.71073
_diffrn_reflns_av_R_equivalents 0.0436
_diffrn_reflns_av_sigmaI/netI 0.0789
_diffrn_reflns_limit_h_max 8
_diffrn_reflns_limit_h_min -9
_diffrn_reflns_limit_k_max 6
_diffrn_reflns_limit_k_min -9
_diffrn_reflns_limit_l_max 27
_diffrn_reflns_limit_l_min -27
_diffrn_reflns_number 7679
_diffrn_reflns_theta_full 27.50
_diffrn_reflns_theta_max 27.50
_diffrn_reflns_theta_min 1.95
_exptl_absorpt_coefficient_mu 0.928
_exptl_absorpt_correction_T_max 0.9638
_exptl_absorpt_correction_T_min 0.9129
_exptl_absorpt_correction_type multi-scan
_exptl_crystal_colour Colourless
_exptl_crystal_density_diffrn 1.509
_exptl_crystal_density_meas ?
_exptl_crystal_density_method 'not measured'
_exptl_crystal_description 'Thin Plate'
_exptl_crystal_F_000 524
_exptl_crystal_size_max 0.10
_exptl_crystal_size_mid 0.08
_exptl_crystal_size_min 0.04
_refine_diff_density_max 0.711
_refine_diff_density_min -0.444
_refine_diff_density_rms 0.088
_refine_ls_abs_structure_details 'Flack H D (1983), Acta Cryst. A39, 876-881'
_refine_ls_abs_structure_Flack 0.007(16)
_refine_ls_extinction_method none
_refine_ls_goodness_of_fit_ref 1.058
_refine_ls_hydrogen_treatment mixed
_refine_ls_matrix_type full
_refine_ls_number_parameters 323
_refine_ls_number_reflns 3743
_refine_ls_number_restraints 9
_refine_ls_restrained_S_all 1.057
_refine_ls_R_factor_all 0.0558
_refine_ls_R_factor_gt 0.0472
_refine_ls_shift/su_max 0.002
_refine_ls_shift/su_mean 0.000
_refine_ls_structure_factor_coef Fsqd
_refine_ls_weighting_details 'calc w=1/[\s^2^(Fo^2^)+(0.0494P)^2^+0.0000P] where P=(Fo^2^+2Fc^2^)/3'
_refine_ls_weighting_scheme calc
_refine_ls_wR_factor_gt 0.0992
_refine_ls_wR_factor_ref 0.1039
_reflns_number_gt 3334
_reflns_number_total 3743
_reflns_threshold_expression >2sigma(I)
_cod_data_source_file c0ce00986e.txt
_cod_data_source_block 9299
_cod_depositor_comments
;
The following automatic conversions were performed:
'_symmetry_cell_setting' value 'Monoclinic' changed to 'monoclinic'
according to '/home/saulius/struct/CIF-dictionaries/cif_core.dic'
dictionary named 'cif_core.dic' version 2.4.1 from
2010-06-29.

'_exptl_absorpt_correction_type' value 'Multi-scan' changed
to 'multi-scan' according to
'/home/saulius/struct/CIF-dictionaries/cif_core.dic' dictionary named
'cif_core.dic' version 2.4.1 from 2010-06-29.

Automatic conversion script
Id: cif_fix_enum 1555 2011-01-17 13:19:09Z saulius 

The following automatic conversions were performed:

'_exptl_crystal_density_meas' value 'Not Measured' was changed to '?'
- the value is perceived as not measured.

Automatic conversion script
Id: cif_fix_values 3008 2015-01-20 13:52:24Z robertas 
;
_cod_original_sg_symbol_H-M P2(1)
_cod_database_code 7205895

loop_
_symmetry_equiv_pos_as_xyz
'x, y, z'
'-x, y+1/2, -z'

loop_
_atom_site_label
_atom_site_type_symbol
_atom_site_fract_x
_atom_site_fract_y
_atom_site_fract_z
_atom_site_U_iso_or_equiv
_atom_site_adp_type
_atom_site_occupancy
_atom_site_symmetry_multiplicity
_atom_site_calc_flag
_atom_site_refinement_flags
_atom_site_disorder_assembly
_atom_site_disorder_group
Ni1 Ni 0.35948(6) 0.29965(6) 0.099446(19) 0.01373(12) Uani 1 1 d . . .
O2 O 0.5593(4) 0.1656(4) 0.05252(12) 0.0187(6) Uani 1 1 d . . .
O3 O 0.8665(4) 0.0987(4) 0.06205(13) 0.0228(7) Uani 1 1 d . . .
O1 O 0.1919(4) 0.4303(4) 0.15265(12) 0.0187(6) Uani 1 1 d . . .
N1 N 0.5628(4) 0.2752(5) 0.17199(13) 0.0141(6) Uani 1 1 d . . .
N2 N 0.6147(6) -0.0590(7) 0.3501(2) 0.0406(10) Uani 1 1 d D . .
H2N H 0.532(6) -0.113(7) 0.373(2) 0.049 Uiso 1 1 d D . .
C2 C 0.2323(5) 0.4788(5) 0.21204(18) 0.0186(8) Uani 1 1 d . . .
C3 C 0.0904(6) 0.5770(5) 0.24047(19) 0.0227(8) Uani 1 1 d . . .
H3 H -0.0241 0.6050 0.2150 0.027 Uiso 1 1 calc R . .
C4 C 0.1125(6) 0.6316(5) 0.3020(2) 0.0270(9) Uani 1 1 d . . .
H4 H 0.0140 0.6956 0.3182 0.032 Uiso 1 1 calc R . .
C10 C 0.2829(6) 0.5936(5) 0.34278(19) 0.0245(9) Uani 1 1 d . . .
C5 C 0.3047(7) 0.6486(6) 0.4078(2) 0.0339(11) Uani 1 1 d . . .
H5 H 0.2074 0.7146 0.4238 0.041 Uiso 1 1 calc R . .
C6 C 0.4658(8) 0.6063(7) 0.4473(2) 0.0421(13) Uani 1 1 d . . .
H6 H 0.4800 0.6433 0.4903 0.051 Uiso 1 1 calc R . .
C7 C 0.6077(8) 0.5086(7) 0.4235(2) 0.0381(12) Uani 1 1 d . . .
H7 H 0.7163 0.4761 0.4512 0.046 Uiso 1 1 calc R . .
C8 C 0.5946(7) 0.4578(6) 0.36046(19) 0.0297(10) Uani 1 1 d . . .
H8 H 0.6955 0.3945 0.3456 0.036 Uiso 1 1 calc R . .
C9 C 0.4304(6) 0.4995(5) 0.31749(18) 0.0206(8) Uani 1 1 d . . .
C1 C 0.4067(5) 0.4433(5) 0.25045(17) 0.0169(7) Uani 1 1 d . . .
C11 C 0.5635(5) 0.3521(5) 0.22677(17) 0.0165(8) Uani 1 1 d . . .
H11 H 0.6785 0.3483 0.2541 0.020 Uiso 1 1 calc R . .
C12 C 0.7341(5) 0.1817(5) 0.15702(17) 0.0161(7) Uani 1 1 d . . .
H12 H 0.8482 0.2547 0.1712 0.019 Uiso 1 1 calc R . .
C13 C 0.7195(5) 0.1515(5) 0.08494(17) 0.0156(7) Uani 1 1 d . . .
C14 C 0.7548(6) -0.0078(6) 0.18836(18) 0.0246(9) Uani 1 1 d . . .
H14A H 0.6568 -0.0863 0.1665 0.030 Uiso 1 1 calc R . .
H14B H 0.8791 -0.0571 0.1812 0.030 Uiso 1 1 calc R . .
C15 C 0.5829(7) -0.0739(7) 0.2847(2) 0.0338(10) Uani 1 1 d . . .
H15 H 0.4711 -0.1190 0.2616 0.041 Uiso 1 1 calc R . .
C16 C 0.7387(6) -0.0130(5) 0.25820(19) 0.0221(8) Uani 1 1 d . . .
C17 C 0.8727(6) 0.0428(5) 0.30971(19) 0.0229(9) Uani 1 1 d . . .
C18 C 1.0566(7) 0.1165(6) 0.3142(2) 0.0348(11) Uani 1 1 d . . .
H18 H 1.1158 0.1369 0.2772 0.042 Uiso 1 1 calc R . .
C19 C 1.1482(9) 0.1580(8) 0.3730(3) 0.0527(15) Uani 1 1 d . . .
H19 H 1.2711 0.2078 0.3760 0.063 Uiso 1 1 calc R . .
C20 C 1.0637(10) 0.1280(7) 0.4291(3) 0.0531(16) Uani 1 1 d . . .
H20 H 1.1296 0.1613 0.4687 0.064 Uiso 1 1 calc R . .
C21 C 0.8877(9) 0.0517(8) 0.4273(2) 0.0464(14) Uani 1 1 d . . .
H21 H 0.8328 0.0273 0.4649 0.056 Uiso 1 1 calc R . .
C22 C 0.7931(7) 0.0115(6) 0.3670(2) 0.0320(10) Uani 1 1 d . . .
O1S O 0.2191(4) 0.0630(4) 0.12136(13) 0.0203(6) Uani 1 1 d D . .
H1S H 0.100(3) 0.077(7) 0.114(2) 0.030 Uiso 1 1 d D . .
C1S C 0.2623(7) -0.1130(6) 0.0998(3) 0.0393(12) Uani 1 1 d . . .
H1S1 H 0.2749 -0.1094 0.0544 0.059 Uiso 1 1 calc R . .
H1S2 H 0.1603 -0.1945 0.1073 0.059 Uiso 1 1 calc R . .
H1S3 H 0.3807 -0.1542 0.1231 0.059 Uiso 1 1 calc R . .
O1W O 0.1573(4) 0.3153(5) 0.01791(12) 0.0198(6) Uani 1 1 d D . .
H1WA H 0.063(4) 0.267(6) 0.031(2) 0.030 Uiso 1 1 d D . .
H1WB H 0.148(7) 0.408(4) -0.0051(18) 0.030 Uiso 1 1 d D . .
O2W O 0.4792(4) 0.5402(4) 0.07184(13) 0.0215(6) Uani 1 1 d D . .
H2WA H 0.594(3) 0.555(7) 0.086(2) 0.032 Uiso 1 1 d D . .
H2WB H 0.459(7) 0.566(7) 0.0320(11) 0.032 Uiso 1 1 d D . .
O3W O 0.8660(5) 0.5358(5) 0.07962(19) 0.0422(9) Uani 1 1 d D . .
H3WA H 0.889(8) 0.614(7) 0.052(2) 0.063 Uiso 1 1 d D . .
H3WB H 0.958(6) 0.505(9) 0.107(2) 0.063 Uiso 1 1 d D . .

loop_
_atom_site_aniso_label
_atom_site_aniso_U_11
_atom_site_aniso_U_22
_atom_site_aniso_U_33
_atom_site_aniso_U_23
_atom_site_aniso_U_13
_atom_site_aniso_U_12
Ni1 0.0104(2) 0.0164(2) 0.0143(2) -0.0001(2) 0.00103(14) 0.0022(2)
O2 0.0117(13) 0.0277(14) 0.0161(13) -0.0034(11) -0.0006(11) 0.0024(12)
O3 0.0171(15) 0.0296(16) 0.0220(14) -0.0086(12) 0.0040(12) 0.0033(12)
O1 0.0163(13) 0.0229(14) 0.0167(13) -0.0025(11) 0.0014(11) 0.0036(11)
N1 0.0167(14) 0.0101(17) 0.0154(12) -0.0037(13) 0.0019(11) 0.0024(14)
N2 0.033(2) 0.053(3) 0.039(2) 0.014(2) 0.0179(19) -0.002(2)
C2 0.021(2) 0.0140(17) 0.0221(18) 0.0046(15) 0.0078(16) 0.0038(15)
C3 0.020(2) 0.023(2) 0.0261(19) 0.0031(16) 0.0068(17) 0.0082(16)
C4 0.029(2) 0.022(2) 0.034(2) 0.0007(17) 0.0155(19) 0.0093(18)
C10 0.031(2) 0.0215(19) 0.0234(19) -0.0023(16) 0.0131(18) -0.0011(17)
C5 0.040(3) 0.034(2) 0.030(2) -0.008(2) 0.017(2) -0.002(2)
C6 0.064(4) 0.042(3) 0.022(2) -0.014(2) 0.011(2) -0.006(3)
C7 0.048(3) 0.042(3) 0.023(2) -0.005(2) 0.001(2) 0.004(2)
C8 0.034(2) 0.032(2) 0.023(2) -0.0051(18) 0.0031(19) 0.0032(19)
C9 0.024(2) 0.0178(18) 0.0212(19) -0.0032(14) 0.0070(16) 0.0001(16)
C1 0.0178(19) 0.0153(17) 0.0180(17) -0.0009(14) 0.0035(15) 0.0019(14)
C11 0.0153(18) 0.0183(17) 0.0156(17) 0.0001(13) 0.0005(15) 0.0012(13)
C12 0.0128(18) 0.0195(17) 0.0157(17) 0.0002(14) 0.0006(14) 0.0027(15)
C13 0.0146(18) 0.0136(17) 0.0187(18) -0.0028(14) 0.0023(15) -0.0007(14)
C14 0.026(2) 0.023(2) 0.024(2) 0.0014(16) 0.0037(18) 0.0089(17)
C15 0.025(2) 0.036(2) 0.040(3) 0.006(2) 0.005(2) -0.004(2)
C16 0.021(2) 0.0174(18) 0.028(2) 0.0055(16) 0.0033(17) 0.0022(15)
C17 0.024(2) 0.0171(18) 0.027(2) 0.0089(16) 0.0032(18) 0.0071(16)
C18 0.028(2) 0.033(2) 0.043(3) 0.018(2) 0.000(2) 0.0011(19)
C19 0.053(4) 0.043(3) 0.057(4) 0.015(3) -0.017(3) -0.007(3)
C20 0.077(4) 0.039(3) 0.036(3) 0.002(2) -0.026(3) 0.008(3)
C21 0.069(4) 0.043(3) 0.027(2) 0.005(2) 0.006(3) 0.013(3)
C22 0.039(3) 0.027(2) 0.030(2) 0.0058(18) 0.006(2) 0.009(2)
O1S 0.0131(14) 0.0180(14) 0.0294(15) 0.0031(12) 0.0014(12) -0.0010(11)
C1S 0.027(2) 0.021(2) 0.068(3) -0.004(2) 0.000(2) 0.000(2)
O1W 0.0167(12) 0.0231(16) 0.0198(12) 0.0070(13) 0.0029(10) -0.0011(14)
O2W 0.0181(14) 0.0263(15) 0.0197(13) 0.0043(12) 0.0006(12) -0.0021(13)
O3W 0.0241(19) 0.045(2) 0.056(2) 0.0252(19) -0.0027(17) 0.0000(17)

loop_
_atom_type_symbol
_atom_type_description
_atom_type_scat_dispersion_real
_atom_type_scat_dispersion_imag
_atom_type_scat_source
C C 0.0033 0.0016 'International Tables Vol C Tables 4.2.6.8 and 6.1.1.4'
H H 0.0000 0.0000 'International Tables Vol C Tables 4.2.6.8 and 6.1.1.4'
N N 0.0061 0.0033 'International Tables Vol C Tables 4.2.6.8 and 6.1.1.4'
O O 0.0106 0.0060 'International Tables Vol C Tables 4.2.6.8 and 6.1.1.4'
Ni Ni 0.3393 1.1124 'International Tables Vol C Tables 4.2.6.8 and 6.1.1.4'

loop_
_geom_angle_atom_site_label_1
_geom_angle_atom_site_label_2
_geom_angle_atom_site_label_3
_geom_angle
_geom_angle_site_symmetry_1
_geom_angle_site_symmetry_3
_geom_angle_publ_flag
N1 Ni1 O1 92.16(11) . . ?
N1 Ni1 O2 81.33(11) . . ?
O1 Ni1 O2 173.41(10) . . ?
N1 Ni1 O2W 90.73(12) . . ?
O1 Ni1 O2W 91.30(12) . . ?
O2 Ni1 O2W 87.80(12) . . ?
N1 Ni1 O1S 94.13(12) . . ?
O1 Ni1 O1S 87.74(12) . . ?
O2 Ni1 O1S 93.70(11) . . ?
O2W Ni1 O1S 175.08(11) . . ?
N1 Ni1 O1W 175.56(13) . . ?
O1 Ni1 O1W 92.28(11) . . ?
O2 Ni1 O1W 94.24(10) . . ?
O2W Ni1 O1W 89.08(12) . . ?
O1S Ni1 O1W 86.14(12) . . ?
C13 O2 Ni1 113.7(2) . . ?
C2 O1 Ni1 127.0(2) . . ?
C11 N1 C12 119.3(3) . . ?
C11 N1 Ni1 125.2(3) . . ?
C12 N1 Ni1 115.0(2) . . ?
C15 N2 C22 109.2(4) . . ?
O1 C2 C1 125.1(3) . . ?
O1 C2 C3 117.3(3) . . ?
C1 C2 C3 117.6(3) . . ?
C4 C3 C2 123.3(4) . . ?
C3 C4 C10 120.9(4) . . ?
C9 C10 C5 120.4(4) . . ?
C9 C10 C4 118.8(4) . . ?
C5 C10 C4 120.8(4) . . ?
C6 C5 C10 120.6(4) . . ?
C5 C6 C7 119.3(4) . . ?
C8 C7 C6 121.8(5) . . ?
C7 C8 C9 120.8(4) . . ?
C10 C9 C8 117.0(4) . . ?
C10 C9 C1 120.0(4) . . ?
C8 C9 C1 123.0(4) . . ?
C2 C1 C11 123.0(3) . . ?
C2 C1 C9 119.4(3) . . ?
C11 C1 C9 117.6(3) . . ?
N1 C11 C1 126.8(3) . . ?
N1 C12 C13 108.9(3) . . ?
N1 C12 C14 112.4(3) . . ?
C13 C12 C14 106.2(3) . . ?
O2 C13 O3 123.4(3) . . ?
O2 C13 C12 118.7(3) . . ?
O3 C13 C12 117.7(3) . . ?
C16 C14 C12 115.3(3) . . ?
C16 C15 N2 109.7(4) . . ?
C15 C16 C17 106.5(4) . . ?
C15 C16 C14 124.7(4) . . ?
C17 C16 C14 128.8(4) . . ?
C18 C17 C22 117.8(4) . . ?
C18 C17 C16 134.3(4) . . ?
C22 C17 C16 108.0(4) . . ?
C19 C18 C17 119.2(5) . . ?
C18 C19 C20 121.6(5) . . ?
C21 C20 C19 121.4(5) . . ?
C20 C21 C22 116.9(5) . . ?
N2 C22 C21 130.2(5) . . ?
N2 C22 C17 106.8(4) . . ?
C21 C22 C17 123.1(5) . . ?
C1S O1S Ni1 125.2(3) . . ?

loop_
_geom_bond_atom_site_label_1
_geom_bond_atom_site_label_2
_geom_bond_distance
_geom_bond_site_symmetry_2
_geom_bond_publ_flag
Ni1 N1 1.979(3) . ?
Ni1 O1 1.980(3) . ?
Ni1 O2 2.074(3) . ?
Ni1 O2W 2.096(3) . ?
Ni1 O1S 2.104(3) . ?
Ni1 O1W 2.104(2) . ?
O2 C13 1.256(4) . ?
O3 C13 1.259(5) . ?
O1 C2 1.301(5) . ?
N1 C11 1.288(5) . ?
N1 C12 1.463(5) . ?
N2 C15 1.373(6) . ?
N2 C22 1.374(7) . ?
C2 C1 1.418(5) . ?
C2 C3 1.429(5) . ?
C3 C4 1.349(6) . ?
C4 C10 1.423(6) . ?
C10 C9 1.412(6) . ?
C10 C5 1.420(6) . ?
C5 C6 1.366(7) . ?
C6 C7 1.381(7) . ?
C7 C8 1.373(6) . ?
C8 C9 1.420(6) . ?
C9 C1 1.463(5) . ?
C1 C11 1.439(5) . ?
C12 C13 1.525(5) . ?
C12 C14 1.561(5) . ?
C14 C16 1.488(6) . ?
C15 C16 1.369(6) . ?
C16 C17 1.416(6) . ?
C17 C18 1.405(6) . ?
C17 C22 1.408(6) . ?
C18 C19 1.363(7) . ?
C19 C20 1.402(9) . ?
C20 C21 1.365(9) . ?
C21 C22 1.396(7) . ?
O1S C1S 1.435(5) . ?

loop_
_geom_hbond_atom_site_label_D
_geom_hbond_atom_site_label_H
_geom_hbond_atom_site_label_A
_geom_hbond_distance_DH
_geom_hbond_distance_HA
_geom_hbond_distance_DA
_geom_hbond_angle_DHA
_geom_hbond_site_symmetry_A
O1W H1WB O2 0.840(19) 3.08(4) 3.707(4) 133(4) 2_655
O2W H2WA O3W 0.839(19) 1.95(3) 2.720(5) 153(5) .
O3W H3WA O1W 0.85(2) 2.10(3) 2.918(5) 160(6) 2_655
